data_4001273
loop_
_publ_author_name
'Xiong, Ying'
'Tang, Hongding'
'Zhang, Jidong'
'Wang, Zhi Yuan'
'Campo, Jochen'
'Wenseleers, Wim'
'Goovaerts, Etienne'

_publ_section_title
;
 Functionalized Picolinium Quinodimethane Chromophores for Electro-Optics:
 Synthesis, Aggregation Behavior, and Nonlinear Optical Properties
;
_journal_issue 24
_journal_name_full 'Chemistry of Materials'
_journal_page_first 7465
_journal_paper_doi 10.1021/cm802341j
_journal_volume 20
_journal_year 2008
_chemical_formula_sum 'C25 H19 N3 O2'
_chemical_formula_weight 393.43
_chemical_name_systematic
; 
 ? 
;
_space_group_IT_number 2
_symmetry_cell_setting triclinic
_symmetry_space_group_name_Hall '-P 1'
_symmetry_space_group_name_H-M 'P -1'
_atom_sites_solution_hydrogens geom
_atom_sites_solution_primary direct
_atom_sites_solution_secondary difmap
_audit_creation_method SHELXL-97
_cell_angle_alpha 79.690(2)
_cell_angle_beta 80.961(2)
_cell_angle_gamma 68.408(2)
_cell_formula_units_Z 2
_cell_length_a 6.9438(9)
_cell_length_b 8.2773(10)
_cell_length_c 19.208(2)
_cell_measurement_reflns_used 926
_cell_measurement_temperature 209(2)
_cell_measurement_theta_max 26.38
_cell_measurement_theta_min 2.67
_cell_volume 1004.9(2)
_computing_cell_refinement 'Bruker SMART'
_computing_data_collection 'Bruker SMART'
_computing_data_reduction 'Bruker SAINT'
_computing_molecular_graphics 'Bruker SHELXTL'
_computing_publication_material 'Bruker SHELXTL'
_computing_structure_refinement 'SHELXL-97 (Sheldrick, 1997)'
_computing_structure_solution 'SHELXS-97 (Sheldrick, 1990)'
_diffrn_ambient_temperature 209(2)
_diffrn_measured_fraction_theta_full 0.986
_diffrn_measured_fraction_theta_max 0.986
_diffrn_measurement_device_type 'CCD area detector'
_diffrn_measurement_method 'phi and omega scans'
_diffrn_radiation_monochromator graphite
_diffrn_radiation_source 'fine-focus sealed tube'
_diffrn_radiation_type MoK\a
_diffrn_radiation_wavelength 0.71073
_diffrn_reflns_av_R_equivalents 0.0274
_diffrn_reflns_av_sigmaI/netI 0.0559
_diffrn_reflns_limit_h_max 8
_diffrn_reflns_limit_h_min -8
_diffrn_reflns_limit_k_max 10
_diffrn_reflns_limit_k_min -10
_diffrn_reflns_limit_l_max 23
_diffrn_reflns_limit_l_min -23
_diffrn_reflns_number 8111
_diffrn_reflns_theta_full 26.37
_diffrn_reflns_theta_max 26.37
_diffrn_reflns_theta_min 2.17
_exptl_absorpt_coefficient_mu 0.084
_exptl_absorpt_correction_T_max 0.9933
_exptl_absorpt_correction_T_min 0.9671
_exptl_absorpt_correction_type multi-scan
_exptl_absorpt_process_details 'SADABS, Bruker (2000)'
_exptl_crystal_colour blue
_exptl_crystal_density_diffrn 1.300
_exptl_crystal_density_method 'not measured'
_exptl_crystal_description platelet
_exptl_crystal_F_000 412
_exptl_crystal_size_max 0.40
_exptl_crystal_size_mid 0.20
_exptl_crystal_size_min 0.08
_refine_diff_density_max 0.165
_refine_diff_density_min -0.234
_refine_diff_density_rms 0.040
_refine_ls_extinction_method none
_refine_ls_goodness_of_fit_ref 0.975
_refine_ls_hydrogen_treatment mixed
_refine_ls_matrix_type full
_refine_ls_number_parameters 303
_refine_ls_number_reflns 4060
_refine_ls_number_restraints 1
_refine_ls_restrained_S_all 0.975
_refine_ls_R_factor_all 0.1045
_refine_ls_R_factor_gt 0.0591
_refine_ls_shift/su_max 0.000
_refine_ls_shift/su_mean 0.000
_refine_ls_structure_factor_coef Fsqd
_refine_ls_weighting_details 'calc w=1/[\s^2^(Fo^2^)+(0.0603P)^2^+0.3004P] where P=(Fo^2^+2Fc^2^)/3'
_refine_ls_weighting_scheme calc
_refine_ls_wR_factor_gt 0.1222
_refine_ls_wR_factor_ref 0.1387
_reflns_number_gt 2564
_reflns_number_total 4060
_reflns_threshold_expression >2sigma(I)
_cod_data_source_file cm802341j_si_002.cif
_cod_data_source_block cu414
_cod_depositor_comments
;
The following automatic conversions were performed:

'_symmetry_cell_setting' value 'Triclinic' changed to 'triclinic'
according to /home/saulius/struct/CIF-dictionaries/cif_core.dic
dictionary named 'cif_core.dic' version 2.4.1 from
2010-06-29.

'_exptl_absorpt_correction_type' value 'Multi-Scan'
changed to 'multi-scan' according to
/home/saulius/struct/CIF-dictionaries/cif_core.dic dictionary named
'cif_core.dic' version 2.4.1 from 2010-06-29.

Automatic conversion script
Id: cif_fix_values 1715 2011-07-08 13:25:40Z adriana 
;
_cod_original_sg_symbol_H-M P-1
_cod_database_code 4001273

loop_
_symmetry_equiv_pos_as_xyz
'x, y, z'
'-x, -y, -z'

loop_
_atom_site_label
_atom_site_type_symbol
_atom_site_fract_x
_atom_site_fract_y
_atom_site_fract_z
_atom_site_U_iso_or_equiv
_atom_site_adp_type
_atom_site_occupancy
_atom_site_symmetry_multiplicity
_atom_site_calc_flag
_atom_site_refinement_flags
_atom_site_disorder_assembly
_atom_site_disorder_group
C1 C 0.7253(4) 0.3147(4) 0.13225(13) 0.0518(7) Uani 1 1 d . . .
H1A H 0.7776 0.2064 0.1114 0.078 Uiso 1 1 calc R . .
H1B H 0.7023 0.4134 0.0947 0.078 Uiso 1 1 calc R . .
H1C H 0.5951 0.3234 0.1612 0.078 Uiso 1 1 calc R . .
O2 O 0.8742(2) 0.3164(2) 0.17563(8) 0.0432(4) Uani 1 1 d . . .
C3 C 0.9256(4) 0.1812(3) 0.22958(12) 0.0375(6) Uani 1 1 d . . .
O4 O 0.8396(3) 0.0721(2) 0.23962(10) 0.0630(6) Uani 1 1 d . . .
C5 C 1.0802(3) 0.1866(3) 0.26839(12) 0.0328(5) Uani 1 1 d . . .
C6 C 1.1652(3) 0.3197(3) 0.24384(12) 0.0359(6) Uani 1 1 d . . .
N7 N 1.2322(3) 0.4311(3) 0.22530(12) 0.0536(6) Uani 1 1 d . . .
C8 C 1.1538(3) 0.0644(3) 0.33119(11) 0.0311(5) Uani 1 1 d . . .
C9 C 1.3406(3) 0.0467(3) 0.35699(12) 0.0338(5) Uani 1 1 d . . .
H9 H 1.4205 0.1128 0.3321 0.041 Uiso 1 1 calc R . .
C10 C 1.4096(3) -0.0643(3) 0.41741(12) 0.0330(5) Uani 1 1 d . . .
H10 H 1.5364 -0.0735 0.4323 0.040 Uiso 1 1 calc R . .
C11 C 1.2953(3) -0.1640(3) 0.45736(11) 0.0295(5) Uani 1 1 d . . .
C12 C 1.1106(3) -0.1498(3) 0.43169(12) 0.0353(5) Uani 1 1 d . . .
H12 H 1.0313 -0.2164 0.4567 0.042 Uiso 1 1 calc R . .
C13 C 1.0429(3) -0.0408(3) 0.37093(12) 0.0347(5) Uani 1 1 d . . .
H13 H 0.9191 -0.0357 0.3552 0.042 Uiso 1 1 calc R . .
C14 C 1.3665(3) -0.2804(3) 0.52280(11) 0.0303(5) Uani 1 1 d . . .
C15 C 1.5840(3) -0.3257(3) 0.53230(11) 0.0309(5) Uani 1 1 d . . .
N16 N 1.7568(3) -0.3612(3) 0.53772(10) 0.0423(5) Uani 1 1 d . . .
C17 C 1.2450(3) -0.3513(3) 0.57085(11) 0.0324(5) Uani 1 1 d . . .
H17 H 1.1047 -0.3129 0.5620 0.039 Uiso 1 1 calc R . .
C18 C 1.2995(3) -0.4780(3) 0.63411(11) 0.0305(5) Uani 1 1 d . . .
C19 C 1.4624(3) -0.5038(3) 0.67421(12) 0.0379(6) Uani 1 1 d . . .
H19 H 1.5443 -0.4324 0.6619 0.045 Uiso 1 1 calc R . .
C20 C 1.5030(4) -0.6320(3) 0.73098(12) 0.0387(6) Uani 1 1 d . . .
H20 H 1.6118 -0.6466 0.7578 0.046 Uiso 1 1 calc R . .
N21 N 1.3907(3) -0.7381(2) 0.74947(9) 0.0330(5) Uani 1 1 d . B .
C22 C 1.2291(4) -0.7139(3) 0.71374(12) 0.0373(6) Uani 1 1 d . . .
H22 H 1.1486 -0.7861 0.7278 0.045 Uiso 1 1 calc R . .
C23 C 1.1802(3) -0.5852(3) 0.65697(12) 0.0354(6) Uani 1 1 d . . .
H23 H 1.0649 -0.5687 0.6330 0.042 Uiso 1 1 calc R . .
C24 C 1.4507(4) -0.8846(3) 0.80889(12) 0.0413(6) Uani 1 1 d D . .
H24A H 1.5994 -0.9523 0.8005 0.050 Uiso 1 1 calc R A 1
H24B H 1.3738 -0.9629 0.8089 0.050 Uiso 1 1 calc R A 1
C25 C 1.408(2) -0.823(2) 0.8807(4) 0.039(4) Uani 0.50(3) 1 d PGD B 1
C26 C 1.580(2) -0.8270(19) 0.9103(7) 0.067(3) Uani 0.50(3) 1 d PG B 1
H26A H 1.7133 -0.8644 0.8851 0.080 Uiso 0.50(3) 1 calc PR B 1
C27 C 1.556(3) -0.7752(14) 0.9770(7) 0.089(4) Uani 0.50(3) 1 d PG B 1
H27A H 1.6723 -0.7775 0.9970 0.107 Uiso 0.50(3) 1 calc PR B 1
C28 C 1.360(4) -0.7198(11) 1.0142(3) 0.074(5) Uani 0.50(3) 1 d PG B 1
H28A H 1.3430 -0.6848 1.0594 0.088 Uiso 0.50(3) 1 calc PR B 1
C29 C 1.188(3) -0.7163(12) 0.9847(5) 0.068(5) Uani 0.50(3) 1 d PG B 1
H29A H 1.0547 -0.6789 1.0098 0.082 Uiso 0.50(3) 1 calc PR B 1
C30 C 1.212(2) -0.7682(16) 0.9179(6) 0.058(3) Uani 0.50(3) 1 d PG B 1
H30A H 1.0956 -0.7658 0.8979 0.070 Uiso 0.50(3) 1 calc PR B 1
C25B C 1.3818(18) -0.820(2) 0.8801(4) 0.042(4) Uani 0.50(3) 1 d PGD B 2
C26B C 1.518(2) -0.8175(18) 0.9253(6) 0.056(2) Uani 0.50(3) 1 d PG B 2
H26B H 1.6617 -0.8514 0.9106 0.067 Uiso 0.50(3) 1 calc PR B 2
C27B C 1.443(3) -0.7647(13) 0.9921(5) 0.065(4) Uani 0.50(3) 1 d PG B 2
H27B H 1.5352 -0.7629 1.0226 0.077 Uiso 0.50(3) 1 calc PR B 2
C28B C 1.231(3) -0.7146(12) 1.0137(3) 0.075(4) Uani 0.50(3) 1 d PG B 2
H28B H 1.1798 -0.6789 1.0589 0.090 Uiso 0.50(3) 1 calc PR B 2
C29B C 1.094(2) -0.7173(14) 0.9685(7) 0.087(3) Uani 0.50(3) 1 d PG B 2
H29B H 0.9509 -0.6835 0.9832 0.105 Uiso 0.50(3) 1 calc PR B 2
C30B C 1.1698(18) -0.770(2) 0.9018(6) 0.067(3) Uani 0.50(3) 1 d PG B 2
H30B H 1.0775 -0.7720 0.8712 0.080 Uiso 0.50(3) 1 calc PR B 2

loop_
_atom_site_aniso_label
_atom_site_aniso_U_11
_atom_site_aniso_U_22
_atom_site_aniso_U_33
_atom_site_aniso_U_23
_atom_site_aniso_U_13
_atom_site_aniso_U_12
C1 0.0563(17) 0.0601(18) 0.0433(16) 0.0089(13) -0.0182(13) -0.0272(14)
O2 0.0481(10) 0.0421(10) 0.0438(10) 0.0081(8) -0.0151(8) -0.0229(8)
C3 0.0461(15) 0.0303(13) 0.0380(14) -0.0011(11) -0.0067(11) -0.0161(11)
O4 0.0927(15) 0.0554(12) 0.0651(13) 0.0223(10) -0.0450(11) -0.0528(12)
C5 0.0341(12) 0.0310(12) 0.0360(13) -0.0064(10) -0.0007(10) -0.0148(10)
C6 0.0306(12) 0.0416(14) 0.0362(13) -0.0050(11) -0.0018(10) -0.0139(11)
N7 0.0532(14) 0.0571(15) 0.0613(15) 0.0049(12) -0.0110(11) -0.0354(12)
C8 0.0321(12) 0.0290(12) 0.0335(12) -0.0102(10) -0.0005(10) -0.0105(10)
C9 0.0353(13) 0.0357(13) 0.0353(13) -0.0082(11) 0.0013(10) -0.0184(11)
C10 0.0293(12) 0.0389(13) 0.0352(13) -0.0085(11) -0.0016(10) -0.0160(11)
C11 0.0289(12) 0.0299(12) 0.0315(12) -0.0106(10) -0.0010(9) -0.0101(10)
C12 0.0328(13) 0.0384(13) 0.0394(13) -0.0037(11) -0.0019(10) -0.0192(11)
C13 0.0302(12) 0.0370(13) 0.0405(14) -0.0032(11) -0.0087(10) -0.0149(11)
C14 0.0292(12) 0.0298(12) 0.0345(13) -0.0094(10) -0.0024(10) -0.0114(10)
C15 0.0321(13) 0.0333(13) 0.0319(12) -0.0069(10) -0.0017(10) -0.0163(10)
N16 0.0341(12) 0.0487(13) 0.0486(13) -0.0077(10) -0.0052(10) -0.0185(10)
C17 0.0276(12) 0.0342(13) 0.0362(13) -0.0082(10) -0.0050(10) -0.0092(10)
C18 0.0275(12) 0.0298(12) 0.0339(12) -0.0112(10) 0.0021(10) -0.0085(10)
C19 0.0396(14) 0.0452(15) 0.0376(14) -0.0038(12) -0.0044(11) -0.0255(12)
C20 0.0393(14) 0.0472(15) 0.0353(13) -0.0050(12) -0.0094(11) -0.0196(12)
N21 0.0377(11) 0.0307(11) 0.0332(11) -0.0068(8) -0.0033(9) -0.0139(9)
C22 0.0374(13) 0.0392(14) 0.0413(14) -0.0072(11) -0.0042(11) -0.0195(11)
C23 0.0295(12) 0.0406(14) 0.0391(13) -0.0069(11) -0.0047(10) -0.0146(11)
C24 0.0495(15) 0.0302(13) 0.0414(14) -0.0016(11) -0.0084(12) -0.0105(11)
C25 0.050(5) 0.020(7) 0.037(9) 0.007(6) -0.007(5) -0.006(4)
C26 0.083(6) 0.078(6) 0.045(5) -0.009(5) -0.025(4) -0.026(6)
C27 0.112(10) 0.101(7) 0.058(6) -0.017(5) -0.032(7) -0.029(7)
C28 0.123(15) 0.048(5) 0.036(5) -0.004(4) -0.010(6) -0.013(6)
C29 0.092(10) 0.048(5) 0.050(6) -0.013(4) 0.018(6) -0.015(5)
C30 0.066(6) 0.051(5) 0.055(6) -0.005(4) -0.005(5) -0.019(4)
C25B 0.051(6) 0.037(8) 0.039(10) -0.003(7) -0.006(5) -0.016(6)
C26B 0.062(6) 0.048(5) 0.045(5) 0.008(4) -0.019(4) -0.007(4)
C27B 0.098(10) 0.051(6) 0.041(5) -0.008(4) -0.021(6) -0.016(6)
C28B 0.100(12) 0.075(6) 0.043(6) -0.009(4) -0.006(5) -0.021(6)
C29B 0.076(6) 0.120(8) 0.058(6) -0.021(5) 0.018(5) -0.031(6)
C30B 0.064(6) 0.091(7) 0.041(5) -0.013(5) 0.012(4) -0.026(5)

loop_
_atom_type_symbol
_atom_type_description
_atom_type_scat_dispersion_real
_atom_type_scat_dispersion_imag
_atom_type_scat_source
C C 0.0033 0.0016 'International Tables Vol C Tables 4.2.6.8 and 6.1.1.4'
H H 0.0000 0.0000 'International Tables Vol C Tables 4.2.6.8 and 6.1.1.4'
N N 0.0061 0.0033 'International Tables Vol C Tables 4.2.6.8 and 6.1.1.4'
O O 0.0106 0.0060 'International Tables Vol C Tables 4.2.6.8 and 6.1.1.4'

loop_
_geom_angle_atom_site_label_1
_geom_angle_atom_site_label_2
_geom_angle_atom_site_label_3
_geom_angle
C3 O2 C1 115.64(18)
O4 C3 O2 119.8(2)
O4 C3 C5 127.5(2)
O2 C3 C5 112.68(19)
C6 C5 C3 117.1(2)
C6 C5 C8 119.0(2)
C3 C5 C8 123.9(2)
N7 C6 C5 178.2(3)
C9 C8 C13 115.8(2)
C9 C8 C5 121.3(2)
C13 C8 C5 122.9(2)
C10 C9 C8 122.1(2)
C9 C10 C11 121.5(2)
C10 C11 C12 117.0(2)
C10 C11 C14 121.68(19)
C12 C11 C14 121.3(2)
C13 C12 C11 121.5(2)
C12 C13 C8 122.1(2)
C17 C14 C15 120.0(2)
C17 C14 C11 124.0(2)
C15 C14 C11 115.88(19)
N16 C15 C14 178.0(2)
C14 C17 C18 129.5(2)
C23 C18 C19 116.6(2)
C23 C18 C17 117.5(2)
C19 C18 C17 125.9(2)
C20 C19 C18 120.3(2)
N21 C20 C19 121.4(2)
C22 N21 C20 120.0(2)
C22 N21 C24 120.55(19)
C20 N21 C24 119.40(19)
N21 C22 C23 120.7(2)
C22 C23 C18 120.9(2)
N21 C24 C25B 111.6(7)
N21 C24 C25 113.3(6)
C25B C24 C25 6.8(9)
C26 C25 C30 120.0
C26 C25 C24 116.1(7)
C30 C25 C24 123.8(7)
C27 C26 C25 120.0
C26 C27 C28 120.0
C29 C28 C27 120.0
C28 C29 C30 120.0
C29 C30 C25 120.0
C26B C25B C30B 120.0
C26B C25B C24 123.6(7)
C30B C25B C24 116.3(7)
C25B C26B C27B 120.0
C26B C27B C28B 120.0
C29B C28B C27B 120.0
C28B C29B C30B 120.0
C29B C30B C25B 120.0

loop_
_geom_bond_atom_site_label_1
_geom_bond_atom_site_label_2
_geom_bond_distance
C1 O2 1.431(3)
O2 C3 1.364(3)
C3 O4 1.228(3)
C3 C5 1.417(3)
C5 C6 1.411(3)
C5 C8 1.455(3)
C6 N7 1.157(3)
C8 C9 1.409(3)
C8 C13 1.415(3)
C9 C10 1.375(3)
C10 C11 1.402(3)
C11 C12 1.403(3)
C11 C14 1.471(3)
C12 C13 1.371(3)
C14 C17 1.354(3)
C14 C15 1.449(3)
C15 N16 1.142(3)
C17 C18 1.455(3)
C18 C23 1.397(3)
C18 C19 1.399(3)
C19 C20 1.363(3)
C20 N21 1.345(3)
N21 C22 1.341(3)
N21 C24 1.493(3)
C22 C23 1.369(3)
C24 C25B 1.501(5)
C24 C25 1.503(5)
C25 C26 1.3900
C25 C30 1.3900
C26 C27 1.3900
C27 C28 1.3900
C28 C29 1.3900
C29 C30 1.3900
C25B C26B 1.3900
C25B C30B 1.3900
C26B C27B 1.3900
C27B C28B 1.3900
C28B C29B 1.3900
C29B C30B 1.3900

loop_
_geom_torsion_atom_site_label_1
_geom_torsion_atom_site_label_2
_geom_torsion_atom_site_label_3
_geom_torsion_atom_site_label_4
_geom_torsion
C1 O2 C3 O4 -2.5(3)
C1 O2 C3 C5 177.4(2)
O4 C3 C5 C6 176.1(2)
O2 C3 C5 C6 -3.7(3)
O4 C3 C5 C8 -4.1(4)
O2 C3 C5 C8 176.08(19)
C3 C5 C6 N7 109(9)
C8 C5 C6 N7 -70(9)
C6 C5 C8 C9 -16.4(3)
C3 C5 C8 C9 163.8(2)
C6 C5 C8 C13 162.3(2)
C3 C5 C8 C13 -17.5(3)
C13 C8 C9 C10 -0.7(3)
C5 C8 C9 C10 178.1(2)
C8 C9 C10 C11 -1.1(3)
C9 C10 C11 C12 2.0(3)
C9 C10 C11 C14 -178.8(2)
C10 C11 C12 C13 -1.1(3)
C14 C11 C12 C13 179.6(2)
C11 C12 C13 C8 -0.7(3)
C9 C8 C13 C12 1.6(3)
C5 C8 C13 C12 -177.2(2)
C10 C11 C14 C17 165.9(2)
C12 C11 C14 C17 -14.9(3)
C10 C11 C14 C15 -17.4(3)
C12 C11 C14 C15 161.76(19)
C17 C14 C15 N16 143(7)
C11 C14 C15 N16 -34(7)
C15 C14 C17 C18 -2.0(4)
C11 C14 C17 C18 174.5(2)
C14 C17 C18 C23 -152.8(2)
C14 C17 C18 C19 26.7(4)
C23 C18 C19 C20 2.1(3)
C17 C18 C19 C20 -177.4(2)
C18 C19 C20 N21 0.9(4)
C19 C20 N21 C22 -3.0(3)
C19 C20 N21 C24 175.7(2)
C20 N21 C22 C23 2.0(3)
C24 N21 C22 C23 -176.7(2)
N21 C22 C23 C18 1.1(3)
C19 C18 C23 C22 -3.1(3)
C17 C18 C23 C22 176.4(2)
C22 N21 C24 C25B -103.6(6)
C20 N21 C24 C25B 77.7(6)
C22 N21 C24 C25 -110.8(6)
C20 N21 C24 C25 70.5(6)
N21 C24 C25 C26 -103.6(7)
C25B C24 C25 C26 179(12)
N21 C24 C25 C30 77.4(9)
C25B C24 C25 C30 0(10)
C30 C25 C26 C27 0.0
C24 C25 C26 C27 -179.0(12)
C25 C26 C27 C28 0.0
C26 C27 C28 C29 0.0
C27 C28 C29 C30 0.0
C28 C29 C30 C25 0.0
C26 C25 C30 C29 0.0
C24 C25 C30 C29 179.0(13)
N21 C24 C25B C26B -110.3(9)
C25 C24 C25B C26B -5(10)
N21 C24 C25B C30B 73.1(8)
C25 C24 C25B C30B 179(12)
C30B C25B C26B C27B 0.0
C24 C25B C26B C27B -176.5(14)
C25B C26B C27B C28B 0.0
C26B C27B C28B C29B 0.0
C27B C28B C29B C30B 0.0
C28B C29B C30B C25B 0.0
C26B C25B C30B C29B 0.0
C24 C25B C30B C29B 176.8(13)
